data_7715570
loop_
_publ_author_name
'Terlecki, Micha&#x142;'
'Kornowicz, Arkadiusz'
'Sacharczuk, Kornel'
'Justyniak, Iwona'
'Lewi&#x144;ski, Janusz'

_publ_section_title
;
 Synthesis, polymorphism, and shape complementarity-induced
 co-crystallization of hexanuclear Co(II) clusters capped by a flexible
 heteroligand shell.
;
_journal_issue 16
_journal_name_full 'Dalton transactions (Cambridge, England : 2003)'
_journal_page_first 7012
_journal_page_last 7022
_journal_paper_doi 10.1039/d4dt00261j
_journal_volume 53
_journal_year 2024
_chemical_formula_moiety 'C44 H86 Co6 N6 O16'
_chemical_formula_sum 'C44 H86 Co6 N6 O16'
_chemical_formula_weight 1308.76
_space_group_crystal_system monoclinic
_space_group_IT_number 14
_space_group_name_Hall '-P 2yn'
_space_group_name_H-M_alt 'P 1 21/n 1'
_atom_sites_solution_hydrogens geom
_audit_creation_date 2024-03-20
_audit_creation_method
;
Olex2 1.5-alpha
(compiled 2024.02.16 svn.r378c4104 for OlexSys, GUI svn.r6928)
;
_audit_update_record
;
2024-03-22 deposited with the CCDC.	2024-03-28 downloaded from the CCDC.
;
_cell_angle_alpha 90
_cell_angle_beta 104.348(2)
_cell_angle_gamma 90
_cell_formula_units_Z 2
_cell_length_a 11.4060(4)
_cell_length_b 11.6220(4)
_cell_length_c 21.8380(8)
_cell_measurement_reflns_used 3329
_cell_measurement_temperature 100(2)
_cell_measurement_theta_max 27.485
_cell_measurement_theta_min 0.998
_cell_volume 2804.56(17)
_computing_cell_refinement 'HKL Scalepack (Otwinowski & Minor 1997)'
_computing_data_collection 'Collect (Nonius B.V. 1998)'
_computing_data_reduction 'Denzo and Scalepak (Otwinowski & Minor, 1997)'
_computing_molecular_graphics 'Olex2 1.5-alpha (Dolomanov et al., 2009)'
_computing_publication_material 'Olex2 1.5-alpha (Dolomanov et al., 2009)'
_computing_structure_refinement 'SHELXL 2016/4 (Sheldrick, 2015)'
_computing_structure_solution 'SHELXT 2018/2 (Sheldrick, 2018)'
_diffrn_ambient_temperature 100.(2)
_diffrn_measured_fraction_theta_full 0.939
_diffrn_measured_fraction_theta_max 0.911
_diffrn_measurement_device '\k-geometry diffractometr'
_diffrn_measurement_device_type 'Nonius Kappa-CCD'
_diffrn_measurement_method '\w scans'
_diffrn_radiation_type MoK\a
_diffrn_radiation_wavelength 0.71073
_diffrn_reflns_av_R_equivalents 0.0387
_diffrn_reflns_av_unetI/netI 0.0402
_diffrn_reflns_Laue_measured_fraction_full 0.939
_diffrn_reflns_Laue_measured_fraction_max 0.911
_diffrn_reflns_limit_h_max 14
_diffrn_reflns_limit_h_min -14
_diffrn_reflns_limit_k_max 15
_diffrn_reflns_limit_k_min -14
_diffrn_reflns_limit_l_max 28
_diffrn_reflns_limit_l_min -26
_diffrn_reflns_number 10537
_diffrn_reflns_point_group_measured_fraction_full 0.939
_diffrn_reflns_point_group_measured_fraction_max 0.911
_diffrn_reflns_theta_full 25.000
_diffrn_reflns_theta_max 27.353
_diffrn_reflns_theta_min 2.553
_exptl_absorpt_coefficient_mu 1.801
_exptl_absorpt_correction_T_max 0.914
_exptl_absorpt_correction_T_min 0.841
_exptl_absorpt_correction_type multi-scan
_exptl_absorpt_process_details 'Scalepak (Otwinowski, Minor, 1997)'
_exptl_crystal_colour violet-pink
_exptl_crystal_colour_lustre violet-pink
_exptl_crystal_density_diffrn 1.550
_exptl_crystal_description block
_exptl_crystal_F_000 1364
_exptl_crystal_size_max 0.16
_exptl_crystal_size_mid 0.08
_exptl_crystal_size_min 0.05
_refine_diff_density_max 0.402
_refine_diff_density_min -0.493
_refine_diff_density_rms 0.089
_refine_ls_extinction_method none
_refine_ls_goodness_of_fit_ref 1.103
_refine_ls_hydrogen_treatment constr
_refine_ls_matrix_type full
_refine_ls_number_parameters 327
_refine_ls_number_reflns 5775
_refine_ls_number_restraints 0
_refine_ls_restrained_S_all 1.103
_refine_ls_R_factor_all 0.0434
_refine_ls_R_factor_gt 0.0367
_refine_ls_shift/su_max 0.002
_refine_ls_shift/su_mean 0.000
_refine_ls_structure_factor_coef Fsqd
_refine_ls_weighting_details 'w=1/[\s^2^(Fo^2^)+6.8388P] where P=(Fo^2^+2Fc^2^)/3'
_refine_ls_weighting_scheme calc
_refine_ls_wR_factor_gt 0.0794
_refine_ls_wR_factor_ref 0.0823
_reflns_Friedel_coverage 0.000
_reflns_number_gt 5205
_reflns_number_total 5775
_reflns_threshold_expression 'I > 2\s(I)'
_cod_data_source_file d4dt00261j2.cif
_cod_data_source_block '_1_alfa'
_cod_depositor_comments 'Adding full bibliography for 7715569--7715573.cif.'
_cod_database_code 7715570
_shelx_shelxl_version_number 2016/4
_shelx_space_group_comment
;
The symmetry employed for this shelxl refinement is uniquely defined
by the following loop, which should always be used as a source of
symmetry information in preference to the above space-group names.
They are only intended as comments.
;
_shelx_estimated_absorpt_t_max 0.915
_shelx_estimated_absorpt_t_min 0.761
_olex2_refinement_description
;
1. Fixed Uiso
 At 1.2 times of:
  All C(H,H) groups
 At 1.5 times of:
  All C(H,H,H) groups, All O(H) groups
2.a Ternary CH refined with riding coordinates:
 O3(H3)
2.b Secondary CH2 refined with riding coordinates:
 C1(H1A,H1B), C2(H2A,H2B), C3(H3A,H3B), C4(H4A,H4B), C5(H5A,H5B), C6(H6A,H6B),
 C7(H7A,H7B), C8(H8A,H8B), C9(H9A,H9B), C10(H10A,H10B), C11(H11A,H11B),
 C12(H12A,H12B), C15(H15A,H15B), C16(H16A,H16B), C17(H17A,H17B), C18(H18A,H18B),
  C19(H19A,H19B), C20(H20A,H20B)
2.c Idealised Me refined as rotating group:
 C14(H14A,H14B,H14C), C22(H22A,H22B,H22C)
;
_olex2_submission_special_instructions 'No special instructions were received'

loop_
_space_group_symop_operation_xyz
'x, y, z'
'-x+1/2, y+1/2, -z+1/2'
'-x, -y, -z'
'x-1/2, -y-1/2, z-1/2'

loop_
_atom_site_label
_atom_site_type_symbol
_atom_site_fract_x
_atom_site_fract_y
_atom_site_fract_z
_atom_site_U_iso_or_equiv
_atom_site_adp_type
_atom_site_occupancy
_atom_site_site_symmetry_order
_atom_site_calc_flag
_atom_site_refinement_flags_posn
_atom_site_refinement_flags_adp
_atom_site_refinement_flags_occupancy
_atom_site_disorder_assembly
_atom_site_disorder_group
C1 C 0.4903(2) 0.2859(2) 0.46859(13) 0.0144(5) Uani 1 1 d . . . . .
H1A H 0.401864 0.272605 0.458197 0.017 Uiso 1 1 calc R U . . .
H1B H 0.530576 0.218909 0.492973 0.017 Uiso 1 1 calc R U . . .
C2 C 0.5325(2) 0.2976(2) 0.40708(12) 0.0135(5) Uani 1 1 d . . . . .
H2A H 0.537638 0.220365 0.388750 0.016 Uiso 1 1 calc R U . . .
H2B H 0.472923 0.343562 0.375986 0.016 Uiso 1 1 calc R U . . .
C3 C 0.7482(2) 0.2817(2) 0.45989(13) 0.0146(5) Uani 1 1 d . . . . .
H3A H 0.742177 0.201123 0.444660 0.018 Uiso 1 1 calc R U . . .
H3B H 0.743671 0.282732 0.504582 0.018 Uiso 1 1 calc R U . . .
C4 C 0.8647(3) 0.3385(3) 0.45226(14) 0.0203(6) Uani 1 1 d . . . . .
H4A H 0.929543 0.280518 0.455213 0.024 Uiso 1 1 calc R U . . .
H4B H 0.892887 0.397644 0.485224 0.024 Uiso 1 1 calc R U . . .
C5 C 0.8304(3) 0.3942(3) 0.38534(14) 0.0195(6) Uani 1 1 d . . . . .
H5A H 0.845802 0.478067 0.387828 0.023 Uiso 1 1 calc R U . . .
H5B H 0.876778 0.358998 0.357392 0.023 Uiso 1 1 calc R U . . .
C6 C 0.6951(2) 0.3689(2) 0.36138(13) 0.0161(5) Uani 1 1 d . . . . .
H6A H 0.652758 0.433737 0.335728 0.019 Uiso 1 1 calc R U . . .
H6B H 0.681495 0.298024 0.335464 0.019 Uiso 1 1 calc R U . . .
C7 C 0.8310(3) 0.5573(3) 0.58585(13) 0.0177(6) Uani 1 1 d . . . . .
H7A H 0.827076 0.637402 0.570009 0.021 Uiso 1 1 calc R U . . .
H7B H 0.907377 0.522446 0.580955 0.021 Uiso 1 1 calc R U . . .
C8 C 0.8291(3) 0.5573(2) 0.65558(13) 0.0164(5) Uani 1 1 d . . . . .
H8A H 0.907723 0.585582 0.681483 0.020 Uiso 1 1 calc R U . . .
H8B H 0.764937 0.609872 0.662013 0.020 Uiso 1 1 calc R U . . .
C9 C 0.9084(2) 0.3596(3) 0.67774(14) 0.0202(6) Uani 1 1 d . . . . .
H9A H 0.986997 0.399973 0.691144 0.024 Uiso 1 1 calc R U . . .
H9B H 0.901767 0.324990 0.635589 0.024 Uiso 1 1 calc R U . . .
C10 C 0.8972(3) 0.2664(3) 0.72623(16) 0.0302(7) Uani 1 1 d . . . . .
H10A H 0.871497 0.192158 0.704861 0.036 Uiso 1 1 calc R U . . .
H10B H 0.975438 0.255188 0.757598 0.036 Uiso 1 1 calc R U . . .
C11 C 0.8009(3) 0.3118(3) 0.75837(15) 0.0244(7) Uani 1 1 d . . . . .
H11A H 0.722144 0.273176 0.741449 0.029 Uiso 1 1 calc R U . . .
H11B H 0.826167 0.299985 0.804679 0.029 Uiso 1 1 calc R U . . .
C12 C 0.7932(3) 0.4392(3) 0.74204(13) 0.0168(6) Uani 1 1 d . . . . .
H12A H 0.714411 0.471920 0.744513 0.020 Uiso 1 1 calc R U . . .
H12B H 0.859227 0.482900 0.770555 0.020 Uiso 1 1 calc R U . . .
C13 C 0.6059(3) 0.1420(2) 0.60819(13) 0.0151(5) Uani 1 1 d . . . . .
C14 C 0.6411(3) 0.0208(3) 0.59273(16) 0.0251(7) Uani 1 1 d . . . . .
H14A H 0.646724 0.017936 0.548695 0.038 Uiso 1 1 calc R U . . .
H14B H 0.579632 -0.033961 0.598790 0.038 Uiso 1 1 calc R U . . .
H14C H 0.719623 0.000559 0.620773 0.038 Uiso 1 1 calc R U . . .
C15 C 0.1838(2) 0.3065(3) 0.55053(14) 0.0177(6) Uani 1 1 d . . . . .
H15A H 0.184662 0.246196 0.518614 0.021 Uiso 1 1 calc R U . . .
H15B H 0.123422 0.365446 0.531058 0.021 Uiso 1 1 calc R U . . .
C16 C 0.1501(2) 0.2536(3) 0.60791(14) 0.0192(6) Uani 1 1 d . . . . .
H16A H 0.136400 0.315559 0.636455 0.023 Uiso 1 1 calc R U . . .
H16B H 0.074011 0.209285 0.593862 0.023 Uiso 1 1 calc R U . . .
C17 C 0.2257(2) 0.1432(2) 0.70434(13) 0.0160(5) Uani 1 1 d . . . . .
H17A H 0.140714 0.119206 0.699845 0.019 Uiso 1 1 calc R U . . .
H17B H 0.245029 0.207179 0.735130 0.019 Uiso 1 1 calc R U . . .
C18 C 0.3118(3) 0.0430(3) 0.72455(14) 0.0214(6) Uani 1 1 d . . . . .
H18A H 0.281507 -0.009797 0.752735 0.026 Uiso 1 1 calc R U . . .
H18B H 0.393322 0.070537 0.746854 0.026 Uiso 1 1 calc R U . . .
C19 C 0.3150(3) -0.0176(3) 0.66183(15) 0.0230(6) Uani 1 1 d . . . . .
H19A H 0.399546 -0.030266 0.659331 0.028 Uiso 1 1 calc R U . . .
H19B H 0.273068 -0.092740 0.658267 0.028 Uiso 1 1 calc R U . . .
C20 C 0.2493(3) 0.0648(3) 0.60939(14) 0.0195(6) Uani 1 1 d . . . . .
H20A H 0.293699 0.071762 0.575950 0.023 Uiso 1 1 calc R U . . .
H20B H 0.166127 0.037409 0.590096 0.023 Uiso 1 1 calc R U . . .
C21 C 0.4890(2) 0.3897(3) 0.77179(13) 0.0170(6) Uani 1 1 d . . . . .
C22 C 0.5180(3) 0.3684(3) 0.84292(14) 0.0262(7) Uani 1 1 d . . . . .
H22A H 0.449014 0.330646 0.853740 0.039 Uiso 1 1 calc R U . . .
H22B H 0.534214 0.441990 0.865343 0.039 Uiso 1 1 calc R U . . .
H22C H 0.589543 0.318882 0.855359 0.039 Uiso 1 1 calc R U . . .
N1 N 0.6522(2) 0.3541(2) 0.42006(10) 0.0133(5) Uani 1 1 d . . . . .
N2 N 0.8065(2) 0.4403(2) 0.67601(10) 0.0132(4) Uani 1 1 d . . . . .
N3 N 0.2468(2) 0.1773(2) 0.64219(11) 0.0140(5) Uani 1 1 d . . . . .
O1 O 0.51843(16) 0.38671(16) 0.50569(8) 0.0116(4) Uani 1 1 d . . . . .
O2 O 0.73200(17) 0.49440(17) 0.55063(9) 0.0146(4) Uani 1 1 d . . . . .
O3 O 0.51214(16) 0.43478(16) 0.62839(8) 0.0122(4) Uani 1 1 d . . . . .
H3 H 0.526548 0.495078 0.662103 0.018 Uiso 1 1 calc R U . . .
O4 O 0.67905(17) 0.22119(17) 0.60423(9) 0.0167(4) Uani 1 1 d . . . . .
O5 O 0.50695(18) 0.15380(17) 0.62374(10) 0.0188(4) Uani 1 1 d . . . . .
O6 O 0.29865(17) 0.35683(17) 0.57028(9) 0.0158(4) Uani 1 1 d . . . . .
O7 O 0.44201(19) 0.30404(18) 0.73746(9) 0.0202(4) Uani 1 1 d . . . . .
O8 O 0.51223(19) 0.48513(18) 0.75229(10) 0.0204(4) Uani 1 1 d . . . . .
Co1 Co 0.65148(3) 0.39144(3) 0.59703(2) 0.01133(9) Uani 1 1 d . . . . .
Co2 Co 0.38738(3) 0.48328(3) 0.53569(2) 0.01059(9) Uani 1 1 d . . . . .
Co3 Co 0.41117(3) 0.29052(3) 0.64329(2) 0.01235(9) Uani 1 1 d . . . . .

loop_
_atom_site_aniso_label
_atom_site_aniso_U_11
_atom_site_aniso_U_22
_atom_site_aniso_U_33
_atom_site_aniso_U_23
_atom_site_aniso_U_13
_atom_site_aniso_U_12
C1 0.0140(13) 0.0145(13) 0.0156(13) -0.0003(10) 0.0052(10) -0.0029(10)
C2 0.0147(13) 0.0123(12) 0.0133(12) -0.0019(10) 0.0032(10) -0.0025(10)
C3 0.0121(13) 0.0158(13) 0.0151(12) 0.0005(10) 0.0015(10) 0.0049(10)
C4 0.0129(13) 0.0287(16) 0.0199(14) -0.0020(12) 0.0053(11) 0.0033(12)
C5 0.0170(14) 0.0225(15) 0.0204(14) 0.0022(12) 0.0070(11) 0.0028(12)
C6 0.0191(14) 0.0178(14) 0.0129(12) 0.0003(10) 0.0068(10) 0.0016(11)
C7 0.0138(13) 0.0227(15) 0.0153(13) 0.0000(11) 0.0012(10) -0.0073(11)
C8 0.0160(13) 0.0160(13) 0.0153(13) -0.0024(11) 0.0007(10) -0.0046(11)
C9 0.0094(13) 0.0267(16) 0.0210(14) -0.0026(12) -0.0030(11) 0.0024(11)
C10 0.0315(18) 0.0229(16) 0.0300(18) 0.0052(14) -0.0038(14) 0.0078(14)
C11 0.0266(16) 0.0238(16) 0.0193(14) 0.0065(12) -0.0010(12) -0.0057(13)
C12 0.0157(13) 0.0216(14) 0.0121(12) 0.0001(11) 0.0015(10) -0.0020(11)
C13 0.0174(13) 0.0135(13) 0.0142(12) 0.0001(10) 0.0036(10) 0.0014(10)
C14 0.0310(17) 0.0151(14) 0.0345(18) 0.0012(13) 0.0182(14) 0.0022(13)
C15 0.0111(13) 0.0199(14) 0.0201(14) 0.0036(11) 0.0004(10) -0.0045(11)
C16 0.0125(13) 0.0193(14) 0.0263(15) 0.0034(12) 0.0057(11) -0.0016(11)
C17 0.0167(13) 0.0193(14) 0.0135(13) 0.0016(11) 0.0062(10) -0.0025(11)
C18 0.0253(15) 0.0190(15) 0.0199(14) 0.0035(12) 0.0056(12) -0.0008(12)
C19 0.0271(16) 0.0161(14) 0.0270(16) 0.0020(12) 0.0088(13) 0.0004(12)
C20 0.0217(15) 0.0174(14) 0.0197(14) -0.0031(11) 0.0055(11) -0.0030(12)
C21 0.0123(13) 0.0236(15) 0.0148(13) -0.0012(11) 0.0030(10) 0.0018(11)
C22 0.0356(18) 0.0241(16) 0.0176(14) -0.0004(12) 0.0044(13) -0.0026(14)
N1 0.0114(11) 0.0179(12) 0.0105(10) 0.0002(9) 0.0026(8) 0.0000(9)
N2 0.0111(10) 0.0142(11) 0.0138(11) 0.0002(9) 0.0020(8) 0.0004(9)
N3 0.0147(11) 0.0147(11) 0.0132(11) 0.0002(9) 0.0048(9) -0.0015(9)
O1 0.0133(9) 0.0105(9) 0.0118(8) -0.0024(7) 0.0044(7) -0.0016(7)
O2 0.0119(9) 0.0192(10) 0.0112(9) -0.0003(7) 0.0004(7) -0.0071(8)
O3 0.0107(9) 0.0138(9) 0.0127(9) -0.0010(7) 0.0040(7) -0.0017(7)
O4 0.0146(9) 0.0148(10) 0.0210(10) 0.0023(8) 0.0047(8) 0.0015(8)
O5 0.0178(10) 0.0165(10) 0.0247(11) 0.0005(8) 0.0102(8) -0.0003(8)
O6 0.0109(9) 0.0186(10) 0.0171(10) 0.0055(8) 0.0019(7) -0.0038(8)
O7 0.0263(11) 0.0191(10) 0.0149(9) -0.0004(8) 0.0046(8) -0.0079(9)
O8 0.0256(11) 0.0166(10) 0.0207(10) -0.0009(8) 0.0089(8) -0.0002(8)
Co1 0.01027(17) 0.01201(18) 0.01200(17) 0.00069(13) 0.00334(13) -0.00011(13)
Co2 0.01004(17) 0.01135(17) 0.01068(17) -0.00040(13) 0.00315(13) -0.00069(13)
Co3 0.01205(18) 0.01311(18) 0.01212(17) 0.00063(13) 0.00342(13) 0.00007(14)

loop_
_atom_type_symbol
_atom_type_description
_atom_type_scat_dispersion_real
_atom_type_scat_dispersion_imag
_atom_type_scat_source
C C 0.0033 0.0016 'International Tables Vol C Tables 4.2.6.8 and 6.1.1.4'
H H 0.0000 0.0000 'International Tables Vol C Tables 4.2.6.8 and 6.1.1.4'
Co Co 0.3494 0.9721 'International Tables Vol C Tables 4.2.6.8 and 6.1.1.4'
N N 0.0061 0.0033 'International Tables Vol C Tables 4.2.6.8 and 6.1.1.4'
O O 0.0106 0.0060 'International Tables Vol C Tables 4.2.6.8 and 6.1.1.4'

loop_
_geom_angle_atom_site_label_1
_geom_angle_atom_site_label_2
_geom_angle_atom_site_label_3
_geom_angle
_geom_angle_site_symmetry_1
_geom_angle_site_symmetry_3
_geom_angle_publ_flag
H1A C1 H1B 108.1 . . ?
C2 C1 H1A 109.5 . . ?
C2 C1 H1B 109.5 . . ?
O1 C1 H1A 109.5 . . ?
O1 C1 H1B 109.5 . . ?
O1 C1 C2 110.6(2) . . ?
C1 C2 H2A 109.6 . . ?
C1 C2 H2B 109.6 . . ?
H2A C2 H2B 108.1 . . ?
N1 C2 C1 110.2(2) . . ?
N1 C2 H2A 109.6 . . ?
N1 C2 H2B 109.6 . . ?
H3A C3 H3B 109.1 . . ?
C4 C3 H3A 111.1 . . ?
C4 C3 H3B 111.1 . . ?
N1 C3 H3A 111.1 . . ?
N1 C3 H3B 111.1 . . ?
N1 C3 C4 103.1(2) . . ?
C3 C4 H4A 110.8 . . ?
C3 C4 H4B 110.8 . . ?
C3 C4 C5 105.0(2) . . ?
H4A C4 H4B 108.8 . . ?
C5 C4 H4A 110.8 . . ?
C5 C4 H4B 110.8 . . ?
C4 C5 H5A 111.0 . . ?
C4 C5 H5B 111.0 . . ?
H5A C5 H5B 109.0 . . ?
C6 C5 C4 103.9(2) . . ?
C6 C5 H5A 111.0 . . ?
C6 C5 H5B 111.0 . . ?
C5 C6 H6A 110.9 . . ?
C5 C6 H6B 110.9 . . ?
H6A C6 H6B 108.9 . . ?
N1 C6 C5 104.3(2) . . ?
N1 C6 H6A 110.9 . . ?
N1 C6 H6B 110.9 . . ?
H7A C7 H7B 108.2 . . ?
C8 C7 H7A 109.7 . . ?
C8 C7 H7B 109.7 . . ?
O2 C7 H7A 109.7 . . ?
O2 C7 H7B 109.7 . . ?
O2 C7 C8 109.7(2) . . ?
C7 C8 H8A 109.6 . . ?
C7 C8 H8B 109.6 . . ?
H8A C8 H8B 108.1 . . ?
N2 C8 C7 110.4(2) . . ?
N2 C8 H8A 109.6 . . ?
N2 C8 H8B 109.6 . . ?
H9A C9 H9B 108.8 . . ?
C10 C9 H9A 110.7 . . ?
C10 C9 H9B 110.7 . . ?
N2 C9 H9A 110.7 . . ?
N2 C9 H9B 110.7 . . ?
N2 C9 C10 105.3(2) . . ?
C9 C10 H10A 110.7 . . ?
C9 C10 H10B 110.7 . . ?
H10A C10 H10B 108.8 . . ?
C11 C10 C9 105.3(2) . . ?
C11 C10 H10A 110.7 . . ?
C11 C10 H10B 110.7 . . ?
C10 C11 H11A 111.1 . . ?
C10 C11 H11B 111.1 . . ?
H11A C11 H11B 109.0 . . ?
C12 C11 C10 103.5(2) . . ?
C12 C11 H11A 111.1 . . ?
C12 C11 H11B 111.1 . . ?
C11 C12 H12A 111.2 . . ?
C11 C12 H12B 111.2 . . ?
H12A C12 H12B 109.1 . . ?
N2 C12 C11 102.8(2) . . ?
N2 C12 H12A 111.2 . . ?
N2 C12 H12B 111.2 . . ?
O4 C13 C14 116.4(2) . . ?
O4 C13 O5 126.1(3) . . ?
O5 C13 C14 117.5(3) . . ?
C13 C14 H14A 109.5 . . ?
C13 C14 H14B 109.5 . . ?
C13 C14 H14C 109.5 . . ?
H14A C14 H14B 109.5 . . ?
H14A C14 H14C 109.5 . . ?
H14B C14 H14C 109.5 . . ?
H15A C15 H15B 108.3 . . ?
C16 C15 H15A 109.9 . . ?
C16 C15 H15B 109.9 . . ?
O6 C15 H15A 109.9 . . ?
O6 C15 H15B 109.9 . . ?
O6 C15 C16 108.8(2) . . ?
C15 C16 H16A 109.5 . . ?
C15 C16 H16B 109.5 . . ?
H16A C16 H16B 108.1 . . ?
N3 C16 C15 110.5(2) . . ?
N3 C16 H16A 109.5 . . ?
N3 C16 H16B 109.5 . . ?
H17A C17 H17B 109.1 . . ?
C18 C17 H17A 111.1 . . ?
C18 C17 H17B 111.1 . . ?
N3 C17 H17A 111.1 . . ?
N3 C17 H17B 111.1 . . ?
N3 C17 C18 103.3(2) . . ?
C17 C18 H18A 110.9 . . ?
C17 C18 H18B 110.9 . . ?
C17 C18 C19 104.3(2) . . ?
H18A C18 H18B 108.9 . . ?
C19 C18 H18A 110.9 . . ?
C19 C18 H18B 110.9 . . ?
C18 C19 H19A 110.7 . . ?
C18 C19 H19B 110.7 . . ?
H19A C19 H19B 108.8 . . ?
C20 C19 C18 105.2(2) . . ?
C20 C19 H19A 110.7 . . ?
C20 C19 H19B 110.7 . . ?
C19 C20 H20A 110.8 . . ?
C19 C20 H20B 110.8 . . ?
H20A C20 H20B 108.9 . . ?
N3 C20 C19 104.5(2) . . ?
N3 C20 H20A 110.8 . . ?
N3 C20 H20B 110.8 . . ?
O7 C21 C22 115.0(3) . . ?
O8 C21 C22 118.9(3) . . ?
O8 C21 O7 126.0(3) . . ?
C21 C22 H22A 109.5 . . ?
C21 C22 H22B 109.5 . . ?
C21 C22 H22C 109.5 . . ?
H22A C22 H22B 109.5 . . ?
H22A C22 H22C 109.5 . . ?
H22B C22 H22C 109.5 . . ?
C2 N1 C3 111.9(2) . . ?
C2 N1 C6 111.8(2) . . ?
C2 N1 Co2 100.62(15) . 3_666 ?
C3 N1 C6 102.6(2) . . ?
C3 N1 Co2 115.39(16) . 3_666 ?
C6 N1 Co2 114.89(17) . 3_666 ?
C8 N2 C9 113.3(2) . . ?
C8 N2 C12 111.6(2) . . ?
C8 N2 Co1 99.59(15) . . ?
C9 N2 Co1 109.04(16) . . ?
C12 N2 C9 103.7(2) . . ?
C12 N2 Co1 119.97(17) . . ?
C16 N3 C17 110.7(2) . . ?
C16 N3 C20 112.6(2) . . ?
C16 N3 Co3 99.70(16) . . ?
C17 N3 C20 103.3(2) . . ?
C17 N3 Co3 117.45(17) . . ?
C20 N3 Co3 113.35(17) . . ?
C1 O1 Co1 123.40(16) . . ?
C1 O1 Co2 122.91(15) . . ?
C1 O1 Co2 113.70(15) . 3_666 ?
Co2 O1 Co1 95.09(7) . . ?
Co2 O1 Co1 93.38(7) 3_666 . ?
Co2 O1 Co2 102.79(8) . 3_666 ?
C7 O2 Co1 117.12(16) . . ?
C7 O2 Co2 134.31(17) . 3_666 ?
Co1 O2 Co2 105.42(8) . 3_666 ?
Co1 O3 H3 116.2 . . ?
Co1 O3 Co2 97.96(7) . . ?
Co1 O3 Co3 111.96(9) . . ?
Co2 O3 H3 116.2 . . ?
Co3 O3 H3 116.2 . . ?
Co3 O3 Co2 95.21(7) . . ?
C13 O4 Co1 129.29(18) . . ?
C13 O5 Co3 134.71(19) . . ?
C15 O6 Co2 134.49(17) . . ?
C15 O6 Co3 117.66(16) . . ?
Co3 O6 Co2 107.66(9) . . ?
C21 O7 Co3 127.07(18) . . ?
O1 Co1 N2 162.86(8) . . ?
O2 Co1 N2 81.89(8) . . ?
O2 Co1 O1 81.40(7) . . ?
O2 Co1 O3 123.90(8) . . ?
O2 Co1 O4 124.38(8) . . ?
O3 Co1 N2 102.90(8) . . ?
O3 Co1 O1 83.39(7) . . ?
O3 Co1 O4 110.73(8) . . ?
O4 Co1 N2 96.45(8) . . ?
O4 Co1 O1 96.12(8) . . ?
N1 Co2 O3 88.45(7) 3_666 . ?
O1 Co2 N1 76.34(8) 3_666 3_666 ?
O1 Co2 N1 145.92(8) . 3_666 ?
O1 Co2 O1 77.21(8) . 3_666 ?
O1 Co2 O3 78.78(7) . . ?
O1 Co2 O3 106.36(7) 3_666 . ?
O2 Co2 N1 97.60(8) 3_666 3_666 ?
O2 Co2 O1 79.28(7) 3_666 3_666 ?
O2 Co2 O1 98.20(7) 3_666 . ?
O2 Co2 O3 172.63(8) 3_666 . ?
O6 Co2 N1 106.28(8) . 3_666 ?
O6 Co2 O1 100.83(8) . . ?
O6 Co2 O1 177.05(7) . 3_666 ?
O6 Co2 O2 98.90(8) . 3_666 ?
O6 Co2 O3 75.26(7) . . ?
O3 Co3 N3 159.38(8) . . ?
O5 Co3 N3 91.70(8) . . ?
O5 Co3 O3 104.31(7) . . ?
O6 Co3 N3 81.16(8) . . ?
O6 Co3 O3 80.36(8) . . ?
O6 Co3 O5 114.72(8) . . ?
O6 Co3 O7 136.35(9) . . ?
O7 Co3 N3 89.48(8) . . ?
O7 Co3 O3 97.61(8) . . ?
O7 Co3 O5 108.06(9) . . ?

loop_
_geom_bond_atom_site_label_1
_geom_bond_atom_site_label_2
_geom_bond_distance
_geom_bond_site_symmetry_2
_geom_bond_publ_flag
C1 H1A 0.9900 . ?
C1 H1B 0.9900 . ?
C1 C2 1.541(4) . ?
C1 O1 1.415(3) . ?
C2 H2A 0.9900 . ?
C2 H2B 0.9900 . ?
C2 N1 1.478(3) . ?
C3 H3A 0.9900 . ?
C3 H3B 0.9900 . ?
C3 C4 1.530(4) . ?
C3 N1 1.480(3) . ?
C4 H4A 0.9900 . ?
C4 H4B 0.9900 . ?
C4 C5 1.557(4) . ?
C5 H5A 0.9900 . ?
C5 H5B 0.9900 . ?
C5 C6 1.530(4) . ?
C6 H6A 0.9900 . ?
C6 H6B 0.9900 . ?
C6 N1 1.491(3) . ?
C7 H7A 0.9900 . ?
C7 H7B 0.9900 . ?
C7 C8 1.528(4) . ?
C7 O2 1.404(3) . ?
C8 H8A 0.9900 . ?
C8 H8B 0.9900 . ?
C8 N2 1.474(4) . ?
C9 H9A 0.9900 . ?
C9 H9B 0.9900 . ?
C9 C10 1.542(4) . ?
C9 N2 1.487(3) . ?
C10 H10A 0.9900 . ?
C10 H10B 0.9900 . ?
C10 C11 1.535(5) . ?
C11 H11A 0.9900 . ?
C11 H11B 0.9900 . ?
C11 C12 1.521(4) . ?
C12 H12A 0.9900 . ?
C12 H12B 0.9900 . ?
C12 N2 1.487(3) . ?
C13 C14 1.525(4) . ?
C13 O4 1.260(3) . ?
C13 O5 1.264(3) . ?
C14 H14A 0.9800 . ?
C14 H14B 0.9800 . ?
C14 H14C 0.9800 . ?
C15 H15A 0.9900 . ?
C15 H15B 0.9900 . ?
C15 C16 1.528(4) . ?
C15 O6 1.401(3) . ?
C16 H16A 0.9900 . ?
C16 H16B 0.9900 . ?
C16 N3 1.468(4) . ?
C17 H17A 0.9900 . ?
C17 H17B 0.9900 . ?
C17 C18 1.516(4) . ?
C17 N3 1.490(3) . ?
C18 H18A 0.9900 . ?
C18 H18B 0.9900 . ?
C18 C19 1.549(4) . ?
C19 H19A 0.9900 . ?
C19 H19B 0.9900 . ?
C19 C20 1.538(4) . ?
C20 H20A 0.9900 . ?
C20 H20B 0.9900 . ?
C20 N3 1.494(4) . ?
C21 C22 1.526(4) . ?
C21 O7 1.281(3) . ?
C21 O8 1.240(4) . ?
C22 H22A 0.9800 . ?
C22 H22B 0.9800 . ?
C22 H22C 0.9800 . ?
N1 Co2 2.220(2) 3_666 ?
N2 Co1 2.216(2) . ?
N3 Co3 2.286(2) . ?
O1 Co1 2.1872(18) . ?
O1 Co2 2.0997(18) . ?
O1 Co2 2.1762(18) 3_666 ?
O2 Co1 1.9399(19) . ?
O2 Co2 2.0501(18) 3_666 ?
O3 H3 1.0000 . ?
O3 Co1 1.9463(18) . ?
O3 Co2 2.2390(18) . ?
O3 Co3 2.1045(18) . ?
O4 Co1 2.004(2) . ?
O5 Co3 2.033(2) . ?
O6 Co2 2.0331(19) . ?
O6 Co3 1.9414(19) . ?
O7 Co3 2.005(2) . ?
Co2 N1 2.220(2) 3_666 ?
Co2 O1 2.1762(18) 3_666 ?
Co2 O2 2.0501(18) 3_666 ?

loop_
_geom_torsion_atom_site_label_1
_geom_torsion_atom_site_label_2
_geom_torsion_atom_site_label_3
_geom_torsion_atom_site_label_4
_geom_torsion
_geom_torsion_site_symmetry_1
_geom_torsion_site_symmetry_2
_geom_torsion_site_symmetry_3
_geom_torsion_site_symmetry_4
_geom_torsion_publ_flag
C1 C2 N1 C3 66.6(3) . . . . ?
C1 C2 N1 C6 -178.9(2) . . . . ?
C1 C2 N1 Co2 -56.5(2) . . . 3_666 ?
C2 C1 O1 Co1 -112.8(2) . . . . ?
C2 C1 O1 Co2 -1.3(3) . . . 3_666 ?
C2 C1 O1 Co2 123.56(19) . . . . ?
C3 C4 C5 C6 2.4(3) . . . . ?
C4 C3 N1 C2 165.0(2) . . . . ?
C4 C3 N1 C6 45.0(3) . . . . ?
C4 C3 N1 Co2 -80.7(2) . . . 3_666 ?
C4 C5 C6 N1 24.8(3) . . . . ?
C5 C6 N1 C2 -163.9(2) . . . . ?
C5 C6 N1 C3 -43.8(3) . . . . ?
C5 C6 N1 Co2 82.2(2) . . . 3_666 ?
C7 C8 N2 C9 68.4(3) . . . . ?
C7 C8 N2 C12 -174.9(2) . . . . ?
C7 C8 N2 Co1 -47.2(2) . . . . ?
C8 C7 O2 Co1 -17.3(3) . . . . ?
C8 C7 O2 Co2 139.3(2) . . . 3_666 ?
C9 C10 C11 C12 -17.1(3) . . . . ?
C10 C9 N2 C8 154.9(2) . . . . ?
C10 C9 N2 C12 33.7(3) . . . . ?
C10 C9 N2 Co1 -95.2(2) . . . . ?
C10 C11 C12 N2 37.9(3) . . . . ?
C11 C12 N2 C8 -167.1(2) . . . . ?
C11 C12 N2 C9 -44.8(3) . . . . ?
C11 C12 N2 Co1 77.1(2) . . . . ?
C14 C13 O4 Co1 161.6(2) . . . . ?
C14 C13 O5 Co3 -175.4(2) . . . . ?
C15 C16 N3 C17 169.2(2) . . . . ?
C15 C16 N3 C20 -75.6(3) . . . . ?
C15 C16 N3 Co3 44.8(2) . . . . ?
C16 C15 O6 Co2 -156.57(19) . . . . ?
C16 C15 O6 Co3 29.1(3) . . . . ?
C17 C18 C19 C20 10.2(3) . . . . ?
C18 C17 N3 C16 165.6(2) . . . . ?
C18 C17 N3 C20 44.7(3) . . . . ?
C18 C17 N3 Co3 -80.9(2) . . . . ?
C18 C19 C20 N3 16.7(3) . . . . ?
C19 C20 N3 C16 -157.5(2) . . . . ?
C19 C20 N3 C17 -37.9(3) . . . . ?
C19 C20 N3 Co3 90.2(2) . . . . ?
C22 C21 O7 Co3 -171.47(19) . . . . ?
N1 C3 C4 C5 -28.9(3) . . . . ?
N2 C9 C10 C11 -9.8(3) . . . . ?
N3 C17 C18 C19 -33.5(3) . . . . ?
O1 C1 C2 N1 40.7(3) . . . . ?
O2 C7 C8 N2 46.3(3) . . . . ?
O4 C13 O5 Co3 4.7(5) . . . . ?
O5 C13 O4 Co1 -18.4(4) . . . . ?
O6 C15 C16 N3 -52.1(3) . . . . ?
O8 C21 O7 Co3 8.2(4) . . . . ?
